data_4328342
loop_
_publ_author_name
'Michael J. Rose'
'Jay R. Winkler'
'Harry B. Gray'

_publ_contact_author_address
;
Division of Chemistry and Chemical Engineering,
California Institute of Technology,
1200 E California Blvd,
Pasdena, CA 91125
USA
;
_publ_contact_author_email mrose@caltech.edu
_publ_contact_author_fax '+1 626 459 2935'
_publ_contact_author_name 'Michael Rose'
_publ_contact_author_phone '+1 626 395 2846'
_publ_section_title
;
 Fe4 Cluster and a Buckled Macrocycle Complex from the Reduction of
 [(dmgBF2)2Fe(L)2] (L = MeCN,tBuiNC)
;
_journal_name_full 'Inorganic Chemistry'
_journal_page_first 1980
_journal_page_last 1982
_journal_paper_doi 10.1021/ic202253v
_journal_volume 51
_journal_year 2012
_chemical_formula_moiety 'C18 H30 B2 F4 Fe N6 O4'
_chemical_formula_sum 'C18 H30 B2 F4 Fe N6 O4'
_chemical_formula_weight 547.95
_chemical_name_systematic
;
 ?
;
_space_group_IT_number 2
_symmetry_cell_setting triclinic
_symmetry_space_group_name_Hall '-P 1'
_symmetry_space_group_name_H-M 'P -1'
_atom_sites_solution_hydrogens geom
_atom_sites_solution_primary direct
_atom_sites_solution_secondary difmap
_audit_creation_method SHELXL-97
_cell_angle_alpha 70.193(3)
_cell_angle_beta 71.497(3)
_cell_angle_gamma 68.000(3)
_cell_formula_units_Z 2
_cell_length_a 9.9760(6)
_cell_length_b 11.1614(7)
_cell_length_c 13.0925(8)
_cell_measurement_reflns_used 9900
_cell_measurement_temperature 100(2)
_cell_measurement_theta_max 38.33
_cell_measurement_theta_min 2.26
_cell_volume 1241.02(14)
_computing_cell_refinement 'Bruker SAINT-Plus v7.66A'
_computing_data_collection 'Bruker APEX2 v2009.7-0'
_computing_data_reduction 'Bruker SAINT-Plus v7.66A'
_computing_molecular_graphics 'Bruker XP v5.1'
_computing_publication_material 'Bruker XCIF 2008'
_computing_structure_refinement 'SHELXL-97 (Sheldrick, 2008)'
_computing_structure_solution 'SHELXS-97 (Sheldrick, 2008)'
_diffrn_ambient_temperature 100(2)
_diffrn_measured_fraction_theta_full 0.965
_diffrn_measured_fraction_theta_max 0.965
_diffrn_measurement_device_type 'Bruker KAPPA APEX II'
_diffrn_measurement_method '\w scans; 26 settings'
_diffrn_radiation_monochromator graphite
_diffrn_radiation_source 'fine-focus sealed tube'
_diffrn_radiation_type MoK\a
_diffrn_radiation_wavelength 0.71073
_diffrn_reflns_av_R_equivalents 0.0422
_diffrn_reflns_av_sigmaI/netI 0.0370
_diffrn_reflns_limit_h_max 17
_diffrn_reflns_limit_h_min -17
_diffrn_reflns_limit_k_max 19
_diffrn_reflns_limit_k_min -19
_diffrn_reflns_limit_l_max 22
_diffrn_reflns_limit_l_min -23
_diffrn_reflns_number 93930
_diffrn_reflns_theta_full 39.26
_diffrn_reflns_theta_max 39.26
_diffrn_reflns_theta_min 2.03
_exptl_absorpt_coefficient_mu 0.674
_exptl_absorpt_correction_T_max 0.9056
_exptl_absorpt_correction_T_min 0.8940
_exptl_absorpt_correction_type none
_exptl_crystal_colour Red-orange
_exptl_crystal_density_diffrn 1.466
_exptl_crystal_description Block
_exptl_crystal_F_000 568
_exptl_crystal_size_max 0.17
_exptl_crystal_size_mid 0.17
_exptl_crystal_size_min 0.15
_refine_diff_density_max 2.051
_refine_diff_density_min -1.130
_refine_diff_density_rms 0.073
_refine_ls_extinction_method none
_refine_ls_goodness_of_fit_ref 2.078
_refine_ls_hydrogen_treatment Riding
_refine_ls_matrix_type 'Full matrix'
_refine_ls_number_parameters 338
_refine_ls_number_reflns 14181
_refine_ls_number_restraints 0
_refine_ls_restrained_S_all 2.078
_refine_ls_R_factor_all 0.0569
_refine_ls_R_factor_gt 0.0398
_refine_ls_shift/su_max 0.001
_refine_ls_shift/su_mean 0.000
_refine_ls_structure_factor_coef Fsqd
_refine_ls_weighting_details w=1/s^2^(Fo^2^)
_refine_ls_weighting_scheme sigma
_refine_ls_wR_factor_gt 0.0552
_refine_ls_wR_factor_ref 0.0559
_reflns_number_gt 10543
_reflns_number_total 14181
_reflns_threshold_expression >2sigma(I)
_cod_data_source_file ic202253v_si_002_3.cif
_cod_data_source_block mjr06
_cod_depositor_comments
;
The following automatic conversions were performed:

'_atom_sites_solution_primary' value 'direct methods' was changed to
'direct'.

'_atom_sites_solution_secondary' value 'Difference Fourier map' was
changed to 'difmap'.

'_atom_sites_solution_hydrogens' value 'Geometric positions' was
changed to 'geom'.

Automatic conversion script
Id: cif_fix_values 6452 2018-10-05 10:23:21Z andrius 
;
_cod_original_cell_volume 1241.02(13)
_cod_database_code 4328342

loop_
_symmetry_equiv_pos_as_xyz
'x, y, z'
'-x, -y, -z'

loop_
_atom_site_label
_atom_site_type_symbol
_atom_site_fract_x
_atom_site_fract_y
_atom_site_fract_z
_atom_site_U_iso_or_equiv
_atom_site_adp_type
_atom_site_occupancy
_atom_site_symmetry_multiplicity
_atom_site_calc_flag
_atom_site_refinement_flags
_atom_site_disorder_assembly
_atom_site_disorder_group
Fe1 Fe 0.5000 0.0000 0.5000 0.01223(4) Uani 1 2 d S . .
F1A F 0.13476(6) 0.07564(5) 0.62703(5) 0.02153(12) Uani 1 1 d . . .
F2A F 0.02907(5) 0.22034(5) 0.48084(5) 0.02413(13) Uani 1 1 d . . .
O1A O 0.22484(6) 0.03893(6) 0.44742(5) 0.01709(14) Uani 1 1 d . . .
O2A O 0.24525(6) 0.23454(6) 0.49263(5) 0.01743(14) Uani 1 1 d . . .
N1A N 0.64016(7) 0.04850(7) 0.53407(6) 0.01381(15) Uani 1 1 d . . .
N2A N 0.38388(8) 0.17326(7) 0.51594(6) 0.01411(15) Uani 1 1 d . . .
N3A N 0.59136(8) 0.10160(8) 0.24796(7) 0.01770(16) Uani 1 1 d . . .
B1A B 0.15885(11) 0.13996(11) 0.51486(9) 0.0179(2) Uani 1 1 d . . .
C1A C 0.59624(9) 0.16294(9) 0.55781(7) 0.01467(17) Uani 1 1 d . . .
C2A C 0.44447(9) 0.24074(9) 0.54126(7) 0.01509(17) Uani 1 1 d . . .
C3A C 0.68347(10) 0.21035(10) 0.60102(8) 0.01960(19) Uani 1 1 d . . .
H3A1 H 0.6387 0.2100 0.6794 0.029 Uiso 1 1 calc R . .
H3A2 H 0.6836 0.3012 0.5578 0.029 Uiso 1 1 calc R . .
H3A3 H 0.7855 0.1510 0.5943 0.029 Uiso 1 1 calc R . .
C4A C 0.37383(10) 0.38096(9) 0.55175(9) 0.0212(2) Uani 1 1 d . . .
H4A1 H 0.2731 0.4132 0.5391 0.032 Uiso 1 1 calc R . .
H4A2 H 0.4322 0.4376 0.4965 0.032 Uiso 1 1 calc R . .
H4A3 H 0.3697 0.3842 0.6266 0.032 Uiso 1 1 calc R . .
C5A C 0.55876(9) 0.06870(9) 0.34362(8) 0.01494(17) Uani 1 1 d . . .
C6A C 0.64070(10) 0.12982(10) 0.12669(8) 0.01934(19) Uani 1 1 d . . .
C7A C 0.58456(14) 0.28087(11) 0.08079(9) 0.0410(3) Uani 1 1 d . . .
H7A1 H 0.4762 0.3112 0.1032 0.062 Uiso 1 1 calc R . .
H7A2 H 0.6147 0.3030 -0.0006 0.062 Uiso 1 1 calc R . .
H7A3 H 0.6267 0.3252 0.1103 0.062 Uiso 1 1 calc R . .
C8A C 0.57345(12) 0.05812(11) 0.08633(9) 0.0318(3) Uani 1 1 d . . .
H8A1 H 0.6078 -0.0381 0.1193 0.048 Uiso 1 1 calc R . .
H8A2 H 0.6037 0.0756 0.0051 0.048 Uiso 1 1 calc R . .
H8A3 H 0.4652 0.0904 0.1084 0.048 Uiso 1 1 calc R . .
C9A C 0.80894(11) 0.07648(13) 0.10055(9) 0.0387(3) Uani 1 1 d . . .
H9A1 H 0.8496 0.1261 0.1259 0.058 Uiso 1 1 calc R . .
H9A2 H 0.8458 0.0873 0.0201 0.058 Uiso 1 1 calc R . .
H9A3 H 0.8398 -0.0183 0.1388 0.058 Uiso 1 1 calc R . .
Fe2 Fe 0.0000 0.5000 0.0000 0.01441(4) Uani 1 2 d S . .
F1B F -0.44792(6) 0.73507(6) 0.15100(5) 0.02891(14) Uani 1 1 d . . .
F2B F -0.21747(7) 0.70724(6) 0.17271(5) 0.02471(18) Uani 0.9138(12) 1 d P A 1
O1B O -0.27853(7) 0.52995(7) 0.16103(6) 0.02401(16) Uani 1 1 d . . .
O2B O -0.25582(7) 0.73350(7) -0.00129(6) 0.02285(16) Uani 1 1 d . . .
N1B N 0.13739(8) 0.55100(8) -0.13056(6) 0.01676(16) Uani 1 1 d . . .
N2B N -0.11118(8) 0.67896(8) -0.05101(6) 0.01676(16) Uani 1 1 d . A .
N3B N 0.13111(8) 0.56667(8) 0.14859(6) 0.01816(16) Uani 1 1 d . . .
B1B B -0.29747(14) 0.67692(14) 0.12009(11) 0.0208(3) Uani 0.9138(12) 1 d P A 1
C1B C 0.09739(10) 0.67144(9) -0.19291(8) 0.01767(19) Uani 1 1 d . A .
C2B C -0.05381(10) 0.74820(9) -0.14487(8) 0.01733(18) Uani 1 1 d . . .
C3B C 0.18838(11) 0.72606(10) -0.30101(8) 0.0250(2) Uani 1 1 d . . .
H3B1 H 0.2872 0.6617 -0.3131 0.037 Uiso 1 1 calc R A .
H3B2 H 0.1972 0.8101 -0.2997 0.037 Uiso 1 1 calc R . .
H3B3 H 0.1406 0.7424 -0.3614 0.037 Uiso 1 1 calc R . .
C4B C -0.12883(11) 0.88785(9) -0.20183(9) 0.0256(2) Uani 1 1 d . A .
H4B1 H -0.1716 0.8859 -0.2589 0.038 Uiso 1 1 calc R . .
H4B2 H -0.0563 0.9377 -0.2368 0.038 Uiso 1 1 calc R . .
H4B3 H -0.2077 0.9315 -0.1471 0.038 Uiso 1 1 calc R . .
C5B C 0.08469(10) 0.54701(9) 0.08771(8) 0.01664(18) Uani 1 1 d . . .
C6B C 0.15921(10) 0.59304(9) 0.24137(8) 0.01783(19) Uani 1 1 d . . .
C7B C 0.13723(11) 0.74188(10) 0.21510(9) 0.0260(2) Uani 1 1 d . . .
H7B1 H 0.2175 0.7653 0.1538 0.039 Uiso 1 1 calc R . .
H7B2 H 0.1381 0.7643 0.2810 0.039 Uiso 1 1 calc R . .
H7B3 H 0.0420 0.7920 0.1936 0.039 Uiso 1 1 calc R . .
C8B C 0.04541(11) 0.55191(11) 0.34381(8) 0.0290(2) Uani 1 1 d . . .
H8B1 H -0.0545 0.6032 0.3312 0.043 Uiso 1 1 calc R . .
H8B2 H 0.0583 0.5695 0.4080 0.043 Uiso 1 1 calc R . .
H8B3 H 0.0589 0.4565 0.3583 0.043 Uiso 1 1 calc R . .
C9B C 0.31733(11) 0.51148(10) 0.25385(9) 0.0269(2) Uani 1 1 d . . .
H9B1 H 0.3277 0.4162 0.2719 0.040 Uiso 1 1 calc R . .
H9B2 H 0.3389 0.5306 0.3137 0.040 Uiso 1 1 calc R . .
H9B3 H 0.3869 0.5353 0.1839 0.040 Uiso 1 1 calc R . .
F2C F -0.3700(8) 0.5910(7) 0.0347(7) 0.038(2) Uiso 0.0862(12) 1 d P A 2
B1C B -0.318(2) 0.632(2) 0.1013(19) 0.047(5) Uiso 0.0862(12) 1 d P A 2

loop_
_atom_site_aniso_label
_atom_site_aniso_U_11
_atom_site_aniso_U_22
_atom_site_aniso_U_33
_atom_site_aniso_U_23
_atom_site_aniso_U_13
_atom_site_aniso_U_12
Fe1 0.01350(9) 0.01451(9) 0.00999(9) -0.00240(7) -0.00150(7) -0.00707(7)
F1A 0.0209(3) 0.0241(3) 0.0186(3) -0.0057(2) 0.0011(2) -0.0098(2)
F2A 0.0157(3) 0.0229(3) 0.0352(4) -0.0077(3) -0.0091(3) -0.0040(2)
O1A 0.0132(3) 0.0197(3) 0.0199(4) -0.0062(3) -0.0058(3) -0.0036(3)
O2A 0.0135(3) 0.0163(3) 0.0231(4) -0.0031(3) -0.0069(3) -0.0044(3)
N1A 0.0126(3) 0.0172(4) 0.0111(4) -0.0020(3) -0.0015(3) -0.0061(3)
N2A 0.0133(4) 0.0161(4) 0.0129(4) -0.0021(3) -0.0019(3) -0.0066(3)
N3A 0.0187(4) 0.0203(4) 0.0147(4) -0.0029(3) -0.0027(3) -0.0085(3)
B1A 0.0146(5) 0.0195(5) 0.0203(6) -0.0055(4) -0.0029(4) -0.0062(4)
C1A 0.0168(4) 0.0177(4) 0.0114(4) -0.0032(3) -0.0006(3) -0.0097(4)
C2A 0.0175(4) 0.0162(4) 0.0124(4) -0.0029(3) -0.0006(3) -0.0087(4)
C3A 0.0212(5) 0.0240(5) 0.0189(5) -0.0081(4) -0.0033(4) -0.0108(4)
C4A 0.0221(5) 0.0184(5) 0.0252(5) -0.0068(4) -0.0043(4) -0.0079(4)
C5A 0.0141(4) 0.0150(4) 0.0178(5) -0.0039(3) -0.0040(3) -0.0063(3)
C6A 0.0226(5) 0.0233(5) 0.0094(4) -0.0034(4) -0.0011(4) -0.0065(4)
C7A 0.0638(9) 0.0255(6) 0.0179(6) -0.0001(5) 0.0029(6) -0.0107(6)
C8A 0.0365(6) 0.0383(7) 0.0262(6) -0.0137(5) -0.0091(5) -0.0104(5)
C9A 0.0235(6) 0.0666(9) 0.0186(6) -0.0089(6) 0.0000(4) -0.0109(6)
Fe2 0.01923(10) 0.01550(10) 0.00937(9) -0.00235(7) -0.00211(7) -0.00766(8)
F1B 0.0234(3) 0.0306(4) 0.0240(3) -0.0073(3) 0.0018(3) -0.0040(3)
F2B 0.0319(4) 0.0247(4) 0.0189(4) -0.0072(3) -0.0055(3) -0.0084(3)
O1B 0.0218(4) 0.0206(4) 0.0211(4) -0.0047(3) 0.0047(3) -0.0053(3)
O2B 0.0194(3) 0.0212(4) 0.0193(4) -0.0030(3) 0.0007(3) -0.0027(3)
N1B 0.0192(4) 0.0186(4) 0.0132(4) -0.0050(3) -0.0012(3) -0.0076(3)
N2B 0.0184(4) 0.0196(4) 0.0136(4) -0.0053(3) -0.0023(3) -0.0070(3)
N3B 0.0223(4) 0.0188(4) 0.0138(4) -0.0039(3) -0.0020(3) -0.0084(3)
B1B 0.0228(6) 0.0212(7) 0.0154(6) -0.0053(5) -0.0013(5) -0.0049(5)
C1B 0.0236(5) 0.0203(5) 0.0123(4) -0.0024(4) -0.0030(4) -0.0122(4)
C2B 0.0227(5) 0.0179(5) 0.0138(4) -0.0016(4) -0.0060(4) -0.0092(4)
C3B 0.0313(6) 0.0267(6) 0.0158(5) -0.0004(4) -0.0005(4) -0.0158(4)
C4B 0.0282(5) 0.0215(5) 0.0232(6) 0.0019(4) -0.0073(4) -0.0086(4)
C5B 0.0188(4) 0.0150(4) 0.0131(4) -0.0014(3) -0.0008(4) -0.0058(4)
C6B 0.0213(5) 0.0220(5) 0.0119(4) -0.0050(4) -0.0042(4) -0.0072(4)
C7B 0.0345(6) 0.0233(5) 0.0222(5) -0.0086(4) -0.0061(5) -0.0084(4)
C8B 0.0325(6) 0.0375(7) 0.0146(5) -0.0046(4) 0.0006(4) -0.0143(5)
C9B 0.0269(5) 0.0300(6) 0.0231(6) -0.0076(5) -0.0086(4) -0.0043(4)

loop_
_atom_type_symbol
_atom_type_description
_atom_type_scat_dispersion_real
_atom_type_scat_dispersion_imag
_atom_type_scat_source
C C 0.0033 0.0016 'International Tables Vol C Tables 4.2.6.8 and 6.1.1.4'
H H 0.0000 0.0000 'International Tables Vol C Tables 4.2.6.8 and 6.1.1.4'
B B 0.0013 0.0007 'International Tables Vol C Tables 4.2.6.8 and 6.1.1.4'
N N 0.0061 0.0033 'International Tables Vol C Tables 4.2.6.8 and 6.1.1.4'
O O 0.0106 0.0060 'International Tables Vol C Tables 4.2.6.8 and 6.1.1.4'
F F 0.0171 0.0103 'International Tables Vol C Tables 4.2.6.8 and 6.1.1.4'
Fe Fe 0.3463 0.8444 'International Tables Vol C Tables 4.2.6.8 and 6.1.1.4'

loop_
_geom_angle_atom_site_label_1
_geom_angle_atom_site_label_2
_geom_angle_atom_site_label_3
_geom_angle
_geom_angle_site_symmetry_1
_geom_angle_site_symmetry_3
N2A Fe1 N2A 179.999(1) 2_656 .
N2A Fe1 N1A 98.98(3) 2_656 .
N2A Fe1 N1A 81.02(3) . .
N2A Fe1 N1A 81.02(3) 2_656 2_656
N2A Fe1 N1A 98.98(3) . 2_656
N1A Fe1 N1A 180.0 . 2_656
N2A Fe1 C5A 90.44(3) 2_656 2_656
N2A Fe1 C5A 89.56(3) . 2_656
N1A Fe1 C5A 86.13(3) . 2_656
N1A Fe1 C5A 93.87(3) 2_656 2_656
N2A Fe1 C5A 89.56(3) 2_656 .
N2A Fe1 C5A 90.44(3) . .
N1A Fe1 C5A 93.87(3) . .
N1A Fe1 C5A 86.13(3) 2_656 .
C5A Fe1 C5A 180.0 2_656 .
N1A O1A B1A 114.03(6) 2_656 .
N2A O2A B1A 113.97(6) . .
C1A N1A O1A 118.68(7) . 2_656
C1A N1A Fe1 117.26(6) . .
O1A N1A Fe1 123.15(5) 2_656 .
C2A N2A O2A 118.93(7) . .
C2A N2A Fe1 117.37(6) . .
O2A N2A Fe1 123.45(5) . .
C5A N3A C6A 174.45(9) . .
F2A B1A F1A 112.58(8) . .
F2A B1A O1A 104.92(8) . .
F1A B1A O1A 109.55(8) . .
F2A B1A O2A 104.29(8) . .
F1A B1A O2A 109.63(8) . .
O1A B1A O2A 115.79(8) . .
N1A C1A C2A 111.93(7) . .
N1A C1A C3A 124.98(8) . .
C2A C1A C3A 123.05(8) . .
N2A C2A C1A 112.12(8) . .
N2A C2A C4A 125.31(8) . .
C1A C2A C4A 122.57(8) . .
N3A C5A Fe1 174.19(8) . .
N3A C6A C8A 107.35(8) . .
N3A C6A C9A 107.10(7) . .
C8A C6A C9A 111.21(9) . .
N3A C6A C7A 107.46(8) . .
C8A C6A C7A 111.03(9) . .
C9A C6A C7A 112.42(9) . .
N1B Fe2 N1B 180.0 . 2_565
N1B Fe2 N2B 80.76(3) . .
N1B Fe2 N2B 99.24(3) 2_565 .
N1B Fe2 N2B 99.24(3) . 2_565
N1B Fe2 N2B 80.76(3) 2_565 2_565
N2B Fe2 N2B 180.0 . 2_565
N1B Fe2 C5B 88.45(4) . 2_565
N1B Fe2 C5B 91.55(4) 2_565 2_565
N2B Fe2 C5B 87.36(3) . 2_565
N2B Fe2 C5B 92.64(3) 2_565 2_565
N1B Fe2 C5B 91.55(4) . .
N1B Fe2 C5B 88.45(4) 2_565 .
N2B Fe2 C5B 92.64(3) . .
N2B Fe2 C5B 87.36(3) 2_565 .
C5B Fe2 C5B 180.0 2_565 .
B1B F1B B1C 29.4(8) . .
B1C O1B N1B 118.6(11) . 2_565
B1C O1B B1B 28.9(11) . .
N1B O1B B1B 115.19(7) 2_565 .
N2B O2B B1B 115.32(7) . .
N2B O2B B1C 113.0(8) . .
B1B O2B B1C 28.1(8) . .
C1B N1B O1B 118.44(8) . 2_565
C1B N1B Fe2 117.75(6) . .
O1B N1B Fe2 123.75(6) 2_565 .
C2B N2B O2B 118.32(8) . .
C2B N2B Fe2 117.80(6) . .
O2B N2B Fe2 123.34(6) . .
C5B N3B C6B 167.94(9) . .
F1B B1B F2B 112.16(10) . .
F1B B1B O2B 106.01(9) . .
F2B B1B O2B 108.52(10) . .
F1B B1B O1B 104.02(10) . .
F2B B1B O1B 108.03(9) . .
O2B B1B O1B 118.09(10) . .
N1B C1B C2B 111.69(8) . .
N1B C1B C3B 124.95(9) . .
C2B C1B C3B 123.33(8) . .
N2B C2B C1B 111.91(8) . .
N2B C2B C4B 125.41(9) . .
C1B C2B C4B 122.67(8) . .
N3B C5B Fe2 173.73(8) . .
N3B C6B C8B 106.37(8) . .
N3B C6B C7B 108.09(7) . .
C8B C6B C7B 110.39(8) . .
N3B C6B C9B 108.58(7) . .
C8B C6B C9B 111.90(8) . .
C7B C6B C9B 111.30(8) . .
O1B B1C F2C 98.5(17) . .
O1B B1C F1B 116.7(17) . .
F2C B1C F1B 107.0(13) . .
O1B B1C O2B 140.4(17) . .
F2C B1C O2B 91.9(13) . .
F1B B1C O2B 96.1(13) . .

loop_
_geom_bond_atom_site_label_1
_geom_bond_atom_site_label_2
_geom_bond_distance
_geom_bond_site_symmetry_2
Fe1 N2A 1.8885(7) 2_656
Fe1 N2A 1.8886(7) .
Fe1 N1A 1.8905(7) .
Fe1 N1A 1.8905(7) 2_656
Fe1 C5A 1.9064(9) 2_656
Fe1 C5A 1.9064(9) .
F1A B1A 1.3858(12) .
F2A B1A 1.3801(11) .
O1A N1A 1.3736(8) 2_656
O1A B1A 1.4947(12) .
O2A N2A 1.3752(9) .
O2A B1A 1.5022(12) .
N1A C1A 1.2974(11) .
N1A O1A 1.3736(8) 2_656
N2A C2A 1.2962(11) .
N3A C5A 1.1526(11) .
N3A C6A 1.4642(12) .
C1A C2A 1.4795(12) .
C1A C3A 1.4893(12) .
C2A C4A 1.4909(12) .
C6A C8A 1.5111(14) .
C6A C9A 1.5209(13) .
C6A C7A 1.5286(14) .
Fe2 N1B 1.8875(8) .
Fe2 N1B 1.8875(8) 2_565
Fe2 N2B 1.8901(7) .
Fe2 N2B 1.8901(7) 2_565
Fe2 C5B 1.9141(9) 2_565
Fe2 C5B 1.9141(9) .
F1B B1B 1.3785(14) .
F1B B1C 1.51(2) .
F2B B1B 1.3912(15) .
O1B B1C 1.15(2) .
O1B N1B 1.3757(9) 2_565
O1B B1B 1.5001(15) .
O2B N2B 1.3750(9) .
O2B B1B 1.4813(14) .
O2B B1C 1.56(2) .
N1B C1B 1.3015(11) .
N1B O1B 1.3757(9) 2_565
N2B C2B 1.2947(11) .
N3B C5B 1.1520(11) .
N3B C6B 1.4700(11) .
C1B C2B 1.4831(13) .
C1B C3B 1.4877(13) .
C2B C4B 1.4961(12) .
C6B C8B 1.5183(13) .
C6B C7B 1.5212(13) .
C6B C9B 1.5266(12) .
F2C B1C 1.40(2) .
